data_2209092
loop_
_publ_author_name
'Ewa Gniazdowska'
'Werner Kraus'
'Franziska Emmerling'
'Hartmut Spies'
'Holger Stephan'

_publ_section_title
;
 Tetrabutylammonium
 bis(2-amidobenzenethiolato-\k^2^<i>S</i>,<i>N</i>)oxorhenate(V)
;
_journal_coeditor_code BT2062
_journal_issue 6
_journal_name_full 'Acta Crystallographica Section E'
_journal_page_first m1197
_journal_page_last m1199
_journal_paper_doi 10.1107/S160053680601511X
_journal_volume 62
_journal_year 2006
_chemical_formula_iupac '(C16 H36 N) [Re (C6 H5 N1 S1)2 O]'
_chemical_formula_moiety 'C16 H36 N + , C12 H10 N2 O Re S2 -'
_chemical_formula_sum 'C28 H46 N3 O Re S2'
_chemical_formula_weight 691.00
_chemical_name_systematic
;
Tetrabutylammonium bis(2-amidobenzenethiolato-\k^2^S,N)oxorhenate(V)
;
_space_group_IT_number 19
_symmetry_cell_setting orthorhombic
_symmetry_space_group_name_Hall 'P 2ac 2ab'
_symmetry_space_group_name_H-M 'P 21 21 21'
_atom_sites_solution_hydrogens geom
_atom_sites_solution_primary direct
_atom_sites_solution_secondary difmap
_audit_creation_method SHELXL97
_cell_angle_alpha 90.00
_cell_angle_beta 90.00
_cell_angle_gamma 90.00
_cell_formula_units_Z 4
_cell_length_a 11.821(5)
_cell_length_b 15.426(6)
_cell_length_c 17.145(7)
_cell_measurement_reflns_used 860
_cell_measurement_temperature 293(2)
_cell_measurement_theta_max 25.058
_cell_measurement_theta_min 2.376
_cell_volume 3126(2)
_computing_cell_refinement 'SAINT (Bruker, 1997)'
_computing_data_collection 'SMART (Bruker, 1997)'
_computing_data_reduction SAINT
_computing_molecular_graphics 'SHELXTL (Bruker, 1997)'
_computing_publication_material SHELXTL
_computing_structure_refinement 'SHELXL97 (Sheldrick, 1997)'
_computing_structure_solution 'SHELXS97 (Sheldrick, 1997)'
_diffrn_ambient_temperature 293(2)
_diffrn_measured_fraction_theta_full 0.990
_diffrn_measured_fraction_theta_max 0.990
_diffrn_measurement_device_type 'Bruker SMART CCD area-detector'
_diffrn_measurement_method \w
_diffrn_radiation_monochromator graphite
_diffrn_radiation_source 'fine-focus sealed tube'
_diffrn_radiation_type MoK\a
_diffrn_radiation_wavelength 0.71073
_diffrn_reflns_av_R_equivalents 0.0718
_diffrn_reflns_av_sigmaI/netI 0.1137
_diffrn_reflns_limit_h_max 15
_diffrn_reflns_limit_h_min -12
_diffrn_reflns_limit_k_max 19
_diffrn_reflns_limit_k_min -19
_diffrn_reflns_limit_l_max 22
_diffrn_reflns_limit_l_min -21
_diffrn_reflns_number 18480
_diffrn_reflns_theta_full 27.49
_diffrn_reflns_theta_max 27.49
_diffrn_reflns_theta_min 1.78
_diffrn_standards_number 0
_exptl_absorpt_coefficient_mu 4.044
_exptl_absorpt_correction_T_max 0.225
_exptl_absorpt_correction_T_min 0.165
_exptl_absorpt_correction_type multi-scan
_exptl_absorpt_process_details '(SADABS; Sheldrick, 1996)'
_exptl_crystal_colour 'dark red'
_exptl_crystal_density_diffrn 1.468
_exptl_crystal_density_method 'not measured'
_exptl_crystal_description block
_exptl_crystal_F_000 1400
_exptl_crystal_size_max 0.5
_exptl_crystal_size_mid 0.45
_exptl_crystal_size_min 0.38
_refine_diff_density_max 1.159
_refine_diff_density_min -1.373
_refine_ls_abs_structure_details 'Flack H D (1983), Acta Cryst. A39, 876-881'
_refine_ls_abs_structure_Flack 0.000(15)
_refine_ls_extinction_method none
_refine_ls_goodness_of_fit_ref 0.841
_refine_ls_hydrogen_treatment mixed
_refine_ls_matrix_type full
_refine_ls_number_parameters 254
_refine_ls_number_reflns 7067
_refine_ls_number_restraints 96
_refine_ls_restrained_S_all 0.839
_refine_ls_R_factor_all 0.1520
_refine_ls_R_factor_gt 0.0526
_refine_ls_shift/su_max 0.003
_refine_ls_shift/su_mean 0.000
_refine_ls_structure_factor_coef Fsqd
_refine_ls_weighting_details 'calc w=1/[\s^2^(Fo^2^)+(0.0642P)^2^+0.0000P] where P=(Fo^2^+2Fc^2^)/3'
_refine_ls_weighting_scheme calc
_refine_ls_wR_factor_gt 0.1043
_refine_ls_wR_factor_ref 0.1249
_reflns_number_gt 3328
_reflns_number_total 7067
_reflns_threshold_expression I>2\s(I)
_cod_data_source_file bt2062.cif
_cod_data_source_block I
_cod_database_code 2209092
_cod_database_fobs_code 2209092

loop_
_symmetry_equiv_pos_as_xyz
'x, y, z'
'-x+1/2, -y, z+1/2'
'-x, y+1/2, -z+1/2'
'x+1/2, -y+1/2, -z'

loop_
_atom_site_type_symbol
_atom_site_label
_atom_site_fract_x
_atom_site_fract_y
_atom_site_fract_z
_atom_site_U_iso_or_equiv
_atom_site_adp_type
_atom_site_calc_flag
_atom_site_refinement_flags
_atom_site_occupancy
_atom_site_disorder_assembly
_atom_site_disorder_group
Re Re 0.40625(3) 0.02251(2) 0.582367(18) 0.07502(9) Uani d . 1 . .
S S1 0.2124(2) 0.01167(18) 0.58611(17) 0.1032(7) Uani d P 0.882(4) A 1
S S2 0.5593(2) 0.0259(2) 0.49904(15) 0.1032(7) Uani d P 0.882(4) A 1
N N1 0.3904(5) -0.1060(3) 0.5513(3) 0.0783(13) Uani d P 0.882(4) A 1
H H1A 0.4472 -0.1340 0.5326 0.094 Uiso calc PR 1 A 1
N N2 0.3824(5) 0.1517(4) 0.5359(3) 0.0783(13) Uani d P 0.882(4) A 1
H H2A 0.3242 0.1831 0.5461 0.094 Uiso calc PR 1 A 1
S S1' 0.3904(5) -0.1060(3) 0.5513(3) 0.0783(13) Uani d P 0.12 A 2
S S2' 0.3824(5) 0.1517(4) 0.5359(3) 0.0783(3) Uani d P 0.12 A 2
N N1' 0.2124(2) 0.01167(18) 0.58611(17) 0.1032(7) Uani d P 0.12 A 2
N N2' 0.5593(2) 0.0259(2) 0.49904(15) 0.1032(2) Uani d P 0.12 A 2
N N3 0.3777(7) -0.1766(6) 0.8077(4) 0.109(3) Uani d . 1 . .
O O 0.4557(5) 0.0315(4) 0.6736(3) 0.0971(18) Uani d . 1 A .
C C1 0.2865(7) -0.1467(4) 0.5610(6) 0.1222(17) Uani d D 1 . .
C C2 0.1917(5) -0.0985(6) 0.5817(6) 0.1222(17) Uani d D 1 A .
C C3 0.0916(7) -0.1435(4) 0.5933(5) 0.1222(17) Uani d D 1 . .
H H3A 0.0281 -0.1129 0.6096 0.147 Uiso calc R 1 A .
C C4 0.0822(7) -0.2320(4) 0.5816(6) 0.1222(17) Uani d D 1 A .
H H4A 0.0132 -0.2604 0.5866 0.147 Uiso calc R 1 . .
C C5 0.1798(5) -0.2764(7) 0.5620(6) 0.1222(17) Uani d D 1 . .
H H5A 0.1759 -0.3364 0.5567 0.147 Uiso calc R 1 A .
C C6 0.2828(7) -0.2362(5) 0.5498(6) 0.1222(17) Uani d D 1 A .
H H6A 0.3466 -0.2673 0.5349 0.147 Uiso calc R 1 . .
C C7 0.4676(7) 0.1783(5) 0.4893(6) 0.1317(19) Uani d D 1 . .
C C8 0.5609(6) 0.1288(7) 0.4658(5) 0.1317(19) Uani d D 1 A .
C C9 0.6439(8) 0.1650(5) 0.4160(5) 0.1317(19) Uani d D 1 . .
H H9A 0.7070 0.1333 0.4007 0.158 Uiso calc R 1 A .
C C10 0.6274(7) 0.2500(5) 0.3908(5) 0.1317(19) Uani d D 1 A .
H H10A 0.6807 0.2760 0.3585 0.158 Uiso calc R 1 . .
C C11 0.5314(6) 0.2964(7) 0.4138(5) 0.1317(19) Uani d D 1 . .
H H11A 0.5233 0.3530 0.3958 0.158 Uiso calc R 1 A .
C C12 0.4474(9) 0.2629(5) 0.4618(5) 0.1317(19) Uani d D 1 A .
H H12A 0.3827 0.2940 0.4749 0.158 Uiso calc R 1 . .
C C13 0.4570(6) -0.1883(6) 0.7395(6) 0.113(4) Uani d D 1 . .
H H13A 0.4141 -0.2128 0.6966 0.136 Uiso calc R 1 . .
H H13B 0.4827 -0.1314 0.7232 0.136 Uiso calc R 1 . .
C C14 0.5581(7) -0.2437(8) 0.7525(5) 0.162(6) Uani d D 1 . .
H H14A 0.5337 -0.3008 0.7690 0.195 Uiso calc R 1 . .
H H14B 0.6033 -0.2189 0.7942 0.195 Uiso calc R 1 . .
C C15 0.6293(9) -0.2521(7) 0.6813(7) 0.214(8) Uani d D 1 . .
H H15A 0.6812 -0.3002 0.6880 0.257 Uiso calc R 1 . .
H H15B 0.5810 -0.2651 0.6370 0.257 Uiso calc R 1 . .
C C16 0.6947(12) -0.1722(8) 0.6645(10) 0.227(8) Uani d D 1 . .
H H16A 0.7350 -0.1791 0.6163 0.341 Uiso calc R 1 . .
H H16B 0.7476 -0.1619 0.7060 0.341 Uiso calc R 1 . .
H H16C 0.6439 -0.1239 0.6604 0.341 Uiso calc R 1 . .
C C17 0.4366(10) -0.1363(6) 0.8756(5) 0.151(5) Uani d D 1 . .
H H17A 0.3826 -0.1305 0.9179 0.181 Uiso calc R 1 . .
H H17B 0.4954 -0.1757 0.8931 0.181 Uiso calc R 1 . .
C C18 0.4886(9) -0.0504(6) 0.8612(5) 0.154(5) Uani d D 1 . .
H H18A 0.4318 -0.0095 0.8436 0.185 Uiso calc R 1 . .
H H18B 0.5467 -0.0549 0.8214 0.185 Uiso calc R 1 . .
C C19 0.5388(10) -0.0209(7) 0.9360(6) 0.220(7) Uani d D 1 . .
H H19A 0.4781 -0.0136 0.9736 0.264 Uiso calc R 1 . .
H H19B 0.5880 -0.0664 0.9555 0.264 Uiso calc R 1 . .
C C20 0.6040(13) 0.0602(8) 0.9326(8) 0.230(8) Uani d D 1 . .
H H20A 0.6341 0.0730 0.9833 0.345 Uiso calc R 1 . .
H H20B 0.5554 0.1066 0.9162 0.345 Uiso calc R 1 . .
H H20C 0.6649 0.0539 0.8961 0.345 Uiso calc R 1 . .
C C21 0.2800(6) -0.1162(7) 0.7779(4) 0.109(4) Uani d D 1 . .
H H21A 0.3125 -0.0612 0.7620 0.131 Uiso calc R 1 . .
H H21B 0.2461 -0.1425 0.7322 0.131 Uiso calc R 1 . .
C C22 0.1895(7) -0.0990(7) 0.8360(6) 0.147(5) Uani d D 1 . .
H H22A 0.1500 -0.1524 0.8483 0.176 Uiso calc R 1 . .
H H22B 0.2222 -0.0764 0.8837 0.176 Uiso calc R 1 . .
C C23 0.1094(8) -0.0351(5) 0.8025(7) 0.159(5) Uani d D 1 . .
H H23A 0.0980 -0.0479 0.7477 0.190 Uiso calc R 1 . .
H H23B 0.0369 -0.0404 0.8286 0.190 Uiso calc R 1 . .
C C24 0.1512(11) 0.0550(6) 0.8108(9) 0.230(8) Uani d D 1 . .
H H24A 0.0984 0.0942 0.7871 0.345 Uiso calc R 1 . .
H H24B 0.2234 0.0603 0.7855 0.345 Uiso calc R 1 . .
H H24C 0.1590 0.0688 0.8651 0.345 Uiso calc R 1 . .
C C25 0.3342(9) -0.2654(7) 0.8368(5) 0.149(5) Uani d D 1 . .
H H25A 0.3985 -0.2998 0.8533 0.178 Uiso calc R 1 . .
H H25B 0.2867 -0.2560 0.8822 0.178 Uiso calc R 1 . .
C C26 0.2690(9) -0.3155(5) 0.7785(6) 0.147(5) Uani d D 1 . .
H H26A 0.3134 -0.3239 0.7315 0.177 Uiso calc R 1 . .
H H26B 0.2000 -0.2851 0.7648 0.177 Uiso calc R 1 . .
C C27 0.2421(10) -0.4005(6) 0.8153(8) 0.201(7) Uani d D 1 . .
H H27A 0.3125 -0.4299 0.8274 0.241 Uiso calc R 1 . .
H H27B 0.2030 -0.3899 0.8641 0.241 Uiso calc R 1 . .
C C28 0.1720(13) -0.4582(11) 0.7668(11) 0.276(11) Uani d D 1 . .
H H28A 0.1613 -0.5124 0.7933 0.414 Uiso calc R 1 . .
H H28B 0.2093 -0.4683 0.7178 0.414 Uiso calc R 1 . .
H H28C 0.0998 -0.4316 0.7576 0.414 Uiso calc R 1 . .

loop_
_atom_site_aniso_label
_atom_site_aniso_U_11
_atom_site_aniso_U_22
_atom_site_aniso_U_33
_atom_site_aniso_U_12
_atom_site_aniso_U_13
_atom_site_aniso_U_23
Re 0.0987(2) 0.06705(16) 0.05930(15) 0.0038(2) -0.00977(19) 0.00404(18)
S1 0.1138(15) 0.0896(13) 0.1063(14) 0.0079(12) -0.0049(11) 0.0048(14)
S2 0.1138(15) 0.0896(13) 0.1063(14) 0.0079(12) -0.0049(11) 0.0048(14)
N1 0.086(3) 0.086(3) 0.063(2) 0.001(3) -0.005(2) 0.000(2)
N2 0.086(3) 0.086(3) 0.063(2) 0.001(3) -0.005(2) 0.000(2)
S1' 0.086(3) 0.086(3) 0.063(2) 0.001(3) -0.005(2) 0.000(2)
S2' 0.0861(7) 0.0860(6) 0.0628(4) 0.001(5) -0.005(6) 0.000(5)
N1' 0.1138(15) 0.0896(13) 0.1063(14) 0.0079(12) -0.0049(11) 0.0048(14)
N2' 0.1138(5) 0.0896(3) 0.1063(3) 0.008(2) -0.005(3) 0.005(3)
N3 0.110(5) 0.130(6) 0.088(5) -0.013(5) -0.006(5) 0.046(5)
O 0.117(4) 0.086(4) 0.089(4) -0.018(4) -0.027(3) 0.015(4)
C1 0.148(4) 0.104(3) 0.115(3) -0.027(3) -0.035(4) 0.000(3)
C2 0.148(4) 0.104(3) 0.115(3) -0.027(3) -0.035(4) 0.000(3)
C3 0.148(4) 0.104(3) 0.115(3) -0.027(3) -0.035(4) 0.000(3)
C4 0.148(4) 0.104(3) 0.115(3) -0.027(3) -0.035(4) 0.000(3)
C5 0.148(4) 0.104(3) 0.115(3) -0.027(3) -0.035(4) 0.000(3)
C6 0.148(4) 0.104(3) 0.115(3) -0.027(3) -0.035(4) 0.000(3)
C7 0.174(5) 0.110(4) 0.111(3) -0.044(3) -0.033(3) 0.000(3)
C8 0.174(5) 0.110(4) 0.111(3) -0.044(3) -0.033(3) 0.000(3)
C9 0.174(5) 0.110(4) 0.111(3) -0.044(3) -0.033(3) 0.000(3)
C10 0.174(5) 0.110(4) 0.111(3) -0.044(3) -0.033(3) 0.000(3)
C11 0.174(5) 0.110(4) 0.111(3) -0.044(3) -0.033(3) 0.000(3)
C12 0.174(5) 0.110(4) 0.111(3) -0.044(3) -0.033(3) 0.000(3)
C13 0.130(8) 0.081(6) 0.129(8) 0.000(6) -0.009(7) 0.032(6)
C14 0.190(14) 0.136(10) 0.161(11) -0.003(10) -0.015(12) 0.042(10)
C15 0.174(15) 0.179(16) 0.29(2) 0.012(12) 0.023(15) 0.026(16)
C16 0.218(16) 0.26(2) 0.205(16) 0.065(16) 0.029(14) -0.026(16)
C17 0.196(12) 0.186(12) 0.071(6) -0.063(10) -0.042(7) 0.028(7)
C18 0.202(12) 0.172(14) 0.089(8) -0.050(10) -0.027(7) -0.018(8)
C19 0.292(16) 0.209(16) 0.159(13) -0.110(14) 0.056(12) -0.026(12)
C20 0.32(2) 0.179(14) 0.189(14) -0.085(16) 0.071(15) -0.025(12)
C21 0.117(8) 0.136(9) 0.076(6) -0.010(7) 0.007(6) 0.025(6)
C22 0.180(11) 0.143(11) 0.117(9) -0.003(10) 0.027(8) 0.029(8)
C23 0.145(10) 0.144(11) 0.187(11) -0.001(11) 0.061(9) 0.024(9)
C24 0.202(13) 0.221(19) 0.267(16) 0.064(12) 0.132(12) 0.099(14)
C25 0.217(13) 0.144(11) 0.085(7) -0.043(9) -0.016(8) 0.043(7)
C26 0.156(11) 0.124(9) 0.162(11) -0.013(9) 0.005(9) 0.069(8)
C27 0.237(17) 0.107(10) 0.260(18) -0.026(12) -0.045(14) 0.060(11)
C28 0.233(18) 0.168(19) 0.43(3) -0.047(15) 0.06(2) -0.01(2)

loop_
_atom_type_symbol
_atom_type_description
_atom_type_scat_dispersion_real
_atom_type_scat_dispersion_imag
_atom_type_scat_source
C C 0.0033 0.0016 'International Tables Vol C Tables 4.2.6.8 and 6.1.1.4'
H H 0.0000 0.0000 'International Tables Vol C Tables 4.2.6.8 and 6.1.1.4'
N N 0.0061 0.0033 'International Tables Vol C Tables 4.2.6.8 and 6.1.1.4'
O O 0.0106 0.0060 'International Tables Vol C Tables 4.2.6.8 and 6.1.1.4'
S S 0.1246 0.1234 'International Tables Vol C Tables 4.2.6.8 and 6.1.1.4'
Re Re -1.0185 7.2310 'International Tables Vol C Tables 4.2.6.8 and 6.1.1.4'

loop_
_geom_angle_atom_site_label_1
_geom_angle_atom_site_label_2
_geom_angle_atom_site_label_3
_geom_angle
_geom_angle_publ_flag
O Re N1 110.6(3) yes
O Re N2 108.3(3) yes
N1 Re N2 141.11(18) yes
O Re S1 109.1(2) yes
N1 Re S1 81.17(17) yes
N2 Re S1 86.99(17) yes
O Re S2 107.6(2) yes
N1 Re S2 86.17(17) yes
N2 Re S2 81.54(16) yes
S1 Re S2 143.24(10) yes
C2 S1 Re 102.3(2) yes
C8 S2 Re 103.9(3) yes
C1 N1 Re 119.0(4) yes
C1 N1 H1A 120.5 ?
Re N1 H1A 120.5 ?
C7 N2 Re 113.6(4) yes
C7 N2 H2A 123.2 ?
Re N2 H2A 123.2 ?
C17 N3 C13 111.4(8) yes
C17 N3 C25 105.7(6) yes
C13 N3 C25 110.5(8) yes
C17 N3 C21 110.5(8) yes
C13 N3 C21 106.0(6) yes
C25 N3 C21 112.7(7) yes
N1 C1 C2 120.1(6) ?
N1 C1 C6 117.3(6) ?
C2 C1 C6 122.7(8) ?
C3 C2 C1 117.1(8) ?
C3 C2 S1 127.6(6) ?
C1 C2 S1 115.2(5) ?
C4 C3 C2 122.8(8) ?
C4 C3 H3A 118.6 ?
C2 C3 H3A 118.6 ?
C5 C4 C3 117.2(8) ?
C5 C4 H4A 121.4 ?
C3 C4 H4A 121.4 ?
C6 C5 C4 123.3(9) ?
C6 C5 H5A 118.4 ?
C4 C5 H5A 118.4 ?
C5 C6 C1 116.8(8) ?
C5 C6 H6A 121.6 ?
C1 C6 H6A 121.6 ?
N2 C7 C8 126.3(7) ?
N2 C7 C12 110.7(7) ?
C8 C7 C12 122.9(9) ?
C7 C8 C9 120.3(9) ?
C7 C8 S2 114.0(6) ?
C9 C8 S2 125.6(6) ?
C10 C9 C8 117.4(9) ?
C10 C9 H9A 121.3 ?
C8 C9 H9A 121.3 ?
C9 C10 C11 120.5(9) ?
C9 C10 H10A 119.7 ?
C11 C10 H10A 119.7 ?
C12 C11 C10 123.8(10) ?
C12 C11 H11A 118.1 ?
C10 C11 H11A 118.1 ?
C11 C12 C7 114.9(9) ?
C11 C12 H12A 122.5 ?
C7 C12 H12A 122.5 ?
C14 C13 N3 116.9(8) ?
C14 C13 H13A 108.1 ?
N3 C13 H13A 108.1 ?
C14 C13 H13B 108.1 ?
N3 C13 H13B 108.1 ?
H13A C13 H13B 107.3 ?
C13 C14 C15 112.4(8) ?
C13 C14 H14A 109.1 ?
C15 C14 H14A 109.1 ?
C13 C14 H14B 109.1 ?
C15 C14 H14B 109.1 ?
H14A C14 H14B 107.8 ?
C16 C15 C14 112.4(11) ?
C16 C15 H15A 109.1 ?
C14 C15 H15A 109.1 ?
C16 C15 H15B 109.1 ?
C14 C15 H15B 109.1 ?
H15A C15 H15B 107.9 ?
C15 C16 H16A 109.5 ?
C15 C16 H16B 109.5 ?
H16A C16 H16B 109.5 ?
C15 C16 H16C 109.5 ?
H16A C16 H16C 109.5 ?
H16B C16 H16C 109.5 ?
C18 C17 N3 115.8(7) ?
C18 C17 H17A 108.3 ?
N3 C17 H17A 108.3 ?
C18 C17 H17B 108.3 ?
N3 C17 H17B 108.3 ?
H17A C17 H17B 107.4 ?
C17 C18 C19 107.2(8) ?
C17 C18 H18A 110.3 ?
C19 C18 H18A 110.3 ?
C17 C18 H18B 110.3 ?
C19 C18 H18B 110.3 ?
H18A C18 H18B 108.5 ?
C20 C19 C18 115.8(10) ?
C20 C19 H19A 108.3 ?
C18 C19 H19A 108.3 ?
C20 C19 H19B 108.3 ?
C18 C19 H19B 108.3 ?
H19A C19 H19B 107.4 ?
C19 C20 H20A 109.5 ?
C19 C20 H20B 109.5 ?
H20A C20 H20B 109.5 ?
C19 C20 H20C 109.5 ?
H20A C20 H20C 109.5 ?
H20B C20 H20C 109.5 ?
C22 C21 N3 114.7(7) ?
C22 C21 H21A 108.6 ?
N3 C21 H21A 108.6 ?
C22 C21 H21B 108.6 ?
N3 C21 H21B 108.6 ?
H21A C21 H21B 107.6 ?
C23 C22 C21 108.6(8) ?
C23 C22 H22A 110.0 ?
C21 C22 H22A 110.0 ?
C23 C22 H22B 110.0 ?
C21 C22 H22B 110.0 ?
H22A C22 H22B 108.4 ?
C24 C23 C22 112.0(10) ?
C24 C23 H23A 109.2 ?
C22 C23 H23A 109.2 ?
C24 C23 H23B 109.2 ?
C22 C23 H23B 109.2 ?
H23A C23 H23B 107.9 ?
C23 C24 H24A 109.5 ?
C23 C24 H24B 109.5 ?
H24A C24 H24B 109.5 ?
C23 C24 H24C 109.5 ?
H24A C24 H24C 109.5 ?
H24B C24 H24C 109.5 ?
C26 C25 N3 114.7(7) ?
C26 C25 H25A 108.6 ?
N3 C25 H25A 108.6 ?
C26 C25 H25B 108.6 ?
N3 C25 H25B 108.6 ?
H25A C25 H25B 107.6 ?
C25 C26 C27 106.5(9) ?
C25 C26 H26A 110.4 ?
C27 C26 H26A 110.4 ?
C25 C26 H26B 110.4 ?
C27 C26 H26B 110.4 ?
H26A C26 H26B 108.6 ?
C28 C27 C26 114.4(11) ?
C28 C27 H27A 108.7 ?
C26 C27 H27A 108.7 ?
C28 C27 H27B 108.7 ?
C26 C27 H27B 108.7 ?
H27A C27 H27B 107.6 ?
C27 C28 H28A 109.5 ?
C27 C28 H28B 109.5 ?
H28A C28 H28B 109.5 ?
C27 C28 H28C 109.5 ?
H28A C28 H28C 109.5 ?
H28B C28 H28C 109.5 ?

loop_
_geom_bond_atom_site_label_1
_geom_bond_atom_site_label_2
_geom_bond_distance
_geom_bond_publ_flag
Re O 1.676(5) yes
Re N1 2.061(5) yes
Re N2 2.164(5) yes
Re S1 2.299(3) yes
Re S2 2.306(3) yes
S1 C2 1.718(10) yes
S2 C8 1.686(10) yes
N1 C1 1.390(9) yes
N1 H1A 0.8600 ?
N2 C7 1.349(10) yes
N2 H2A 0.8600 ?
N3 C17 1.493(11) yes
N3 C13 1.509(12) yes
N3 C25 1.546(13) yes
N3 C21 1.569(11) yes
C1 C2 1.390(7) ?
C1 C6 1.395(7) ?
C2 C3 1.386(7) ?
C3 C4 1.384(7) ?
C3 H3A 0.9300 ?
C4 C5 1.383(7) ?
C4 H4A 0.9300 ?
C5 C6 1.382(7) ?
C5 H5A 0.9300 ?
C6 H6A 0.9300 ?
C7 C8 1.400(7) ?
C7 C12 1.408(7) ?
C8 C9 1.415(7) ?
C9 C10 1.395(7) ?
C9 H9A 0.9300 ?
C10 C11 1.398(7) ?
C10 H10A 0.9300 ?
C11 C12 1.391(7) ?
C11 H11A 0.9300 ?
C12 H12A 0.9300 ?
C13 C14 1.486(7) ?
C13 H13A 0.9700 ?
C13 H13B 0.9700 ?
C14 C15 1.489(7) ?
C14 H14A 0.9700 ?
C14 H14B 0.9700 ?
C15 C16 1.483(8) ?
C15 H15A 0.9700 ?
C15 H15B 0.9700 ?
C16 H16A 0.9600 ?
C16 H16B 0.9600 ?
C16 H16C 0.9600 ?
C17 C18 1.482(7) ?
C17 H17A 0.9700 ?
C17 H17B 0.9700 ?
C18 C19 1.485(7) ?
C18 H18A 0.9700 ?
C18 H18B 0.9700 ?
C19 C20 1.470(8) ?
C19 H19A 0.9700 ?
C19 H19B 0.9700 ?
C20 H20A 0.9600 ?
C20 H20B 0.9600 ?
C20 H20C 0.9600 ?
C21 C22 1.486(7) ?
C21 H21A 0.9700 ?
C21 H21B 0.9700 ?
C22 C23 1.482(7) ?
C22 H22A 0.9700 ?
C22 H22B 0.9700 ?
C23 C24 1.482(8) ?
C23 H23A 0.9700 ?
C23 H23B 0.9700 ?
C24 H24A 0.9600 ?
C24 H24B 0.9600 ?
C24 H24C 0.9600 ?
C25 C26 1.481(7) ?
C25 H25A 0.9700 ?
C25 H25B 0.9700 ?
C26 C27 1.489(7) ?
C26 H26A 0.9700 ?
C26 H26B 0.9700 ?
C27 C28 1.474(8) ?
C27 H27A 0.9700 ?
C27 H27B 0.9700 ?
C28 H28A 0.9600 ?
C28 H28B 0.9600 ?
C28 H28C 0.9600 ?
